data_7045543
loop_
_publ_author_name
'Xiao, Hong'
'Zhou, Jian'
'Liu, Xing'
'Xiao, Hongping'
'Ferreira, Rute A. S.'
'Carlos, Lu\'is D'
'Fu, Lianshe'

_publ_section_title
;
 A novel 3-D cuprous iodide polymer with a high Cu/I ratio.
;
_journal_issue 10
_journal_name_full 'Dalton transactions (Cambridge, England : 2003)'
_journal_page_first 3253
_journal_page_last 3257
_journal_paper_doi 10.1039/c8dt00054a
_journal_volume 47
_journal_year 2018
_chemical_formula_moiety 'C8 H4 Cu3 I N8'
_chemical_formula_sum 'C8 H4 Cu3 I N8'
_chemical_formula_weight 529.74
_space_group_IT_number 12
_space_group_name_Hall '-C 2y'
_space_group_name_H-M_alt 'C 1 2/m 1'
_symmetry_cell_setting monoclinic
_symmetry_space_group_name_Hall '-C 2y'
_symmetry_space_group_name_H-M 'C 1 2/m 1'
_atom_sites_solution_hydrogens geom
_atom_sites_solution_primary direct
_atom_sites_solution_secondary difmap
_audit_creation_method SHELXL-97
_audit_update_record
;
2017-12-24 deposited with the CCDC.
2018-02-05 downloaded from the CCDC.
;
_cell_angle_alpha 90.00
_cell_angle_beta 125.962(3)
_cell_angle_gamma 90.00
_cell_formula_units_Z 4
_cell_length_a 13.790(5)
_cell_length_b 12.700(3)
_cell_length_c 8.1008(18)
_cell_measurement_reflns_used 4107
_cell_measurement_temperature 293(2)
_cell_measurement_theta_max 25.10
_cell_measurement_theta_min 2.43
_cell_volume 1148.3(6)
_computing_structure_refinement 'SHELXL-97 (Sheldrick, 1997)'
_computing_structure_solution 'SHELXS-97 (Sheldrick, 1990)'
_diffrn_ambient_temperature 293(2)
_diffrn_detector_area_resol_mean 7.31
_diffrn_measured_fraction_theta_full 0.986
_diffrn_measured_fraction_theta_max 0.986
_diffrn_measurement_device_type 'Rigaku Mercury'
_diffrn_measurement_method \w
_diffrn_radiation_monochromator graphite
_diffrn_radiation_source 'fine-focus sealed tube'
_diffrn_radiation_type MoK\a
_diffrn_radiation_wavelength 0.71073
_diffrn_reflns_av_R_equivalents 0.0196
_diffrn_reflns_av_sigmaI/netI 0.0186
_diffrn_reflns_limit_h_max 16
_diffrn_reflns_limit_h_min -12
_diffrn_reflns_limit_k_max 14
_diffrn_reflns_limit_k_min -15
_diffrn_reflns_limit_l_max 9
_diffrn_reflns_limit_l_min -9
_diffrn_reflns_number 4107
_diffrn_reflns_theta_full 25.10
_diffrn_reflns_theta_max 25.10
_diffrn_reflns_theta_min 2.43
_exptl_absorpt_coefficient_mu 8.193
_exptl_absorpt_correction_T_max 0.5512
_exptl_absorpt_correction_T_min 0.4109
_exptl_absorpt_correction_type multi-scan
_exptl_absorpt_process_details 'Jacobson, R. (1998) Private communication'
_exptl_crystal_colour brown
_exptl_crystal_density_diffrn 3.064
_exptl_crystal_density_method 'not measured'
_exptl_crystal_description block
_exptl_crystal_F_000 992
_exptl_crystal_size_max 0.08
_exptl_crystal_size_mid 0.06
_exptl_crystal_size_min 0.05
_refine_diff_density_max 1.032
_refine_diff_density_min -0.610
_refine_diff_density_rms 0.117
_refine_ls_extinction_method none
_refine_ls_goodness_of_fit_ref 1.078
_refine_ls_hydrogen_treatment constr
_refine_ls_matrix_type full
_refine_ls_number_parameters 98
_refine_ls_number_reflns 1067
_refine_ls_number_restraints 0
_refine_ls_restrained_S_all 1.078
_refine_ls_R_factor_all 0.0225
_refine_ls_R_factor_gt 0.0206
_refine_ls_shift/su_max 0.001
_refine_ls_shift/su_mean 0.000
_refine_ls_structure_factor_coef Fsqd
_refine_ls_weighting_details 'calc w=1/[\s^2^(Fo^2^)+(0.0348P)^2^+2.1607P] where P=(Fo^2^+2Fc^2^)/3'
_refine_ls_weighting_scheme calc
_refine_ls_wR_factor_gt 0.0534
_refine_ls_wR_factor_ref 0.0542
_reflns_number_gt 1003
_reflns_number_total 1067
_reflns_threshold_expression >2sigma(I)
_cod_data_source_file c8dt00054a2.cif
_cod_data_source_block 293k
_cod_depositor_comments 'Adding full bibliography for 7045542--7045545.cif.'
_cod_original_cell_volume 1148.3(5)
_cod_original_sg_symbol_H-M C2/m
_cod_database_code 7045543

loop_
_symmetry_equiv_pos_as_xyz
'x, y, z'
'-x, y, -z'
'x+1/2, y+1/2, z'
'-x+1/2, y+1/2, -z'
'-x, -y, -z'
'x, -y, z'
'-x+1/2, -y+1/2, -z'
'x+1/2, -y+1/2, z'

loop_
_atom_site_label
_atom_site_type_symbol
_atom_site_fract_x
_atom_site_fract_y
_atom_site_fract_z
_atom_site_U_iso_or_equiv
_atom_site_adp_type
_atom_site_occupancy
_atom_site_symmetry_multiplicity
_atom_site_calc_flag
_atom_site_refinement_flags
I1 I 0.47762(3) 0.0000 0.24176(4) 0.01945(12) Uani 1 2 d S
Cu1 Cu 0.5000 0.18854(5) 0.5000 0.03482(19) Uani 1 2 d S
Cu2 Cu 0.5000 0.13266(5) 0.0000 0.02833(18) Uani 1 2 d S
Cu3 Cu 0.70370(6) 0.0000 0.61065(10) 0.03203(19) Uani 1 2 d S
N1 N 0.3329(2) 0.2180(2) 0.3470(4) 0.0211(6) Uani 1 1 d .
N2 N 0.2535(2) 0.1454(2) 0.3221(4) 0.0206(6) Uani 1 1 d .
N3 N 0.1468(2) 0.1868(2) 0.2244(4) 0.0225(6) Uani 1 1 d .
N4 N 0.1544(2) 0.2877(2) 0.1820(4) 0.0201(6) Uani 1 1 d .
C1 C 0.2691(3) 0.3052(3) 0.2584(5) 0.0169(6) Uani 1 1 d .
C2 C 0.3190(3) 0.4051(3) 0.2472(5) 0.0180(6) Uani 1 1 d .
C3 C 0.2748(4) 0.5000 0.2621(7) 0.0189(9) Uani 1 2 d S
H3A H 0.2150 0.5000 0.2823 0.023 Uiso 1 2 calc SR
C4 C 0.4096(3) 0.4057(3) 0.2192(5) 0.0242(7) Uani 1 1 d .
H4A H 0.4400 0.3425 0.2096 0.029 Uiso 1 1 calc R
C5 C 0.4541(5) 0.5000 0.2058(8) 0.0280(11) Uani 1 2 d S
H5A H 0.5146 0.5000 0.1876 0.034 Uiso 1 2 calc SR

loop_
_atom_site_aniso_label
_atom_site_aniso_U_11
_atom_site_aniso_U_22
_atom_site_aniso_U_33
_atom_site_aniso_U_23
_atom_site_aniso_U_13
_atom_site_aniso_U_12
I1 0.02003(18) 0.01737(19) 0.01878(17) 0.000 0.01018(13) 0.000
Cu1 0.0132(3) 0.0251(4) 0.0496(4) 0.000 0.0093(3) 0.000
Cu2 0.0149(3) 0.0207(3) 0.0355(3) 0.000 0.0070(3) 0.000
Cu3 0.0374(4) 0.0080(3) 0.0438(4) 0.000 0.0200(3) 0.000
N1 0.0150(13) 0.0106(14) 0.0295(14) -0.0008(11) 0.0085(12) 0.0000(11)
N2 0.0178(13) 0.0089(13) 0.0271(14) 0.0006(11) 0.0088(12) -0.0009(10)
N3 0.0182(13) 0.0126(15) 0.0309(14) 0.0040(12) 0.0111(12) 0.0014(11)
N4 0.0155(13) 0.0124(14) 0.0276(14) 0.0018(11) 0.0099(11) 0.0007(11)
C1 0.0155(15) 0.0101(16) 0.0203(14) -0.0005(12) 0.0078(12) 0.0030(12)
C2 0.0156(14) 0.0130(16) 0.0217(15) 0.0001(13) 0.0088(12) -0.0004(12)
C3 0.013(2) 0.016(2) 0.024(2) 0.000 0.0087(18) 0.000
C4 0.0242(16) 0.0162(17) 0.0320(17) -0.0026(14) 0.0164(15) 0.0032(14)
C5 0.028(3) 0.022(3) 0.040(3) 0.000 0.024(2) 0.000

loop_
_atom_type_symbol
_atom_type_description
_atom_type_scat_dispersion_real
_atom_type_scat_dispersion_imag
_atom_type_scat_source
C C 0.0033 0.0016 'International Tables Vol C Tables 4.2.6.8 and 6.1.1.4'
H H 0.0000 0.0000 'International Tables Vol C Tables 4.2.6.8 and 6.1.1.4'
N N 0.0061 0.0033 'International Tables Vol C Tables 4.2.6.8 and 6.1.1.4'
Cu Cu 0.3201 1.2651 'International Tables Vol C Tables 4.2.6.8 and 6.1.1.4'
I I -0.4742 1.8119 'International Tables Vol C Tables 4.2.6.8 and 6.1.1.4'

loop_
_geom_angle_atom_site_label_1
_geom_angle_atom_site_label_2
_geom_angle_atom_site_label_3
_geom_angle
_geom_angle_site_symmetry_1
_geom_angle_site_symmetry_3
Cu2 I1 Cu2 76.06(3) 5_655 .
Cu2 I1 Cu3 104.07(3) 5_655 .
Cu2 I1 Cu3 104.07(3) . .
Cu2 I1 Cu1 163.518(15) 5_655 .
Cu2 I1 Cu1 89.94(2) . .
Cu3 I1 Cu1 70.544(17) . .
Cu2 I1 Cu1 89.94(2) 5_655 5_656
Cu2 I1 Cu1 163.518(15) . 5_656
Cu3 I1 Cu1 70.544(17) . 5_656
Cu1 I1 Cu1 102.35(3) . 5_656
N1 Cu1 N1 157.36(18) 2_656 .
N1 Cu1 I1 101.26(9) 2_656 .
N1 Cu1 I1 96.35(9) . .
N1 Cu1 I1 96.35(9) 2_656 5_656
N1 Cu1 I1 101.26(9) . 5_656
I1 Cu1 I1 77.65(3) . 5_656
N4 Cu2 N4 119.60(16) 8 7
N4 Cu2 I1 108.59(8) 8 5_655
N4 Cu2 I1 107.51(8) 7 5_655
N4 Cu2 I1 107.51(8) 8 .
N4 Cu2 I1 108.59(8) 7 .
I1 Cu2 I1 103.94(3) 5_655 .
N2 Cu3 N2 148.71(16) 2_656 5_656
N2 Cu3 I1 105.63(8) 2_656 .
N2 Cu3 I1 105.63(8) 5_656 .
C1 N1 N2 105.4(3) . .
C1 N1 Cu1 132.6(2) . .
N2 N1 Cu1 121.8(2) . .
N3 N2 N1 110.0(3) . .
N3 N2 Cu3 127.6(2) . 5_656
N1 N2 Cu3 121.8(2) . 5_656
N2 N3 N4 108.0(3) . .
C1 N4 N3 106.8(3) . .
C1 N4 Cu2 135.4(2) . 7
N3 N4 Cu2 117.3(2) . 7
N1 C1 N4 109.8(3) . .
N1 C1 C2 124.5(3) . .
N4 C1 C2 125.7(3) . .
C3 C2 C4 119.3(3) . .
C3 C2 C1 119.9(3) . .
C4 C2 C1 120.7(3) . .
C2 C3 C2 120.6(4) 6_565 .
C2 C3 H3A 119.7 6_565 .
C2 C3 H3A 119.7 . .
C5 C4 C2 120.0(3) . .
C5 C4 H4A 120.0 . .
C2 C4 H4A 120.0 . .
C4 C5 C4 120.6(5) . 6_565
C4 C5 H5A 119.7 . .
C4 C5 H5A 119.7 6_565 .

loop_
_geom_bond_atom_site_label_1
_geom_bond_atom_site_label_2
_geom_bond_distance
_geom_bond_site_symmetry_2
I1 Cu2 2.7348(6) 5_655
I1 Cu2 2.7348(6) .
I1 Cu3 2.7762(10) .
I1 Cu1 3.0736(8) .
I1 Cu1 3.0736(8) 5_656
Cu1 N1 1.906(3) 2_656
Cu1 N1 1.906(3) .
Cu1 I1 3.0736(8) 5_656
Cu2 N4 2.010(3) 8
Cu2 N4 2.010(3) 7
Cu2 I1 2.7348(6) 5_655
Cu3 N2 1.918(3) 2_656
Cu3 N2 1.918(3) 5_656
N1 C1 1.332(4) .
N1 N2 1.352(4) .
N2 N3 1.304(4) .
N2 Cu3 1.918(3) 5_656
N3 N4 1.347(4) .
N4 C1 1.337(4) .
N4 Cu2 2.010(3) 7
C1 C2 1.470(4) .
C2 C3 1.387(4) .
C2 C4 1.395(5) .
C3 C2 1.387(4) 6_565
C3 H3A 0.9300 .
C4 C5 1.378(4) .
C4 H4A 0.9300 .
C5 C4 1.378(4) 6_565
C5 H5A 0.9300 .
